data_4020881
loop_
_publ_author_name
'Michael S. Leonard'
'Patrick J. Carroll'
'Madeleine M. Joulli\'e'

_publ_section_title
;
 Synthesis of a Pondaplin Dimer and Trimer.
 Aromatic Interactions in Novel Macrocycles
;
_journal_name_full 'Journal of Organic Chemistry'
_journal_page_first 2526
_journal_page_last 2531
_journal_paper_doi 10.1021/jo0356006
_journal_volume 69
_journal_year 2004
_chemical_formula_sum 'C28 H28 O6'
_chemical_formula_weight 460.50
_space_group_IT_number 15
_symmetry_cell_setting monoclinic
_symmetry_space_group_name_Hall '-C 2yc'
_symmetry_space_group_name_H-M 'C 1 2/c 1'
_cell_angle_alpha 90.00
_cell_angle_beta 94.098(2)
_cell_angle_gamma 90.00
_cell_formula_units_Z 4
_cell_length_a 16.2423(4)
_cell_length_b 7.2172(3)
_cell_length_c 19.3736(6)
_cell_measurement_temperature 180(2)
_cell_volume 2265.24(13)
_diffrn_ambient_temperature 180(2)
_exptl_crystal_density_diffrn 1.350
_refine_ls_R_factor_obs 0.0444
_refine_ls_wR_factor_obs 0.1089
_cod_original_sg_symbol_H-M 'C 2/c'
_cod_database_code 4020881

loop_
_symmetry_equiv_pos_as_xyz
'x, y, z'
'-x, y, -z+1/2'
'x+1/2, y+1/2, z'
'-x+1/2, y+1/2, -z+1/2'
'-x, -y, -z'
'x, -y, z-1/2'
'-x+1/2, -y+1/2, -z'
'x+1/2, -y+1/2, z-1/2'

loop_
_atom_site_aniso_label
_atom_site_aniso_U_11
_atom_site_aniso_U_22
_atom_site_aniso_U_33
_atom_site_aniso_U_23
_atom_site_aniso_U_13
_atom_site_aniso_U_12
C1 0.0227(7) 0.0259(8) 0.0277(8) -0.0020(6) 0.0015(6) 0.0006(6)
C2 0.0215(7) 0.0339(9) 0.0262(8) -0.0019(7) 0.0021(6) 0.0023(6)
C3 0.0243(8) 0.0299(8) 0.0237(8) -0.0019(7) 0.0002(6) -0.0001(6)
C4 0.0237(8) 0.0385(9) 0.0258(8) -0.0046(7) 0.0047(6) 0.0067(6)
C5 0.0241(8) 0.0348(9) 0.0229(7) 0.0025(7) 0.0032(6) 0.0071(6)
C6 0.0244(8) 0.0363(9) 0.0272(8) 0.0002(7) 0.0042(6) 0.0030(6)
C7 0.0264(7) 0.0344(9) 0.0229(7) -0.0036(7) 0.0010(6) 0.0045(6)
C8 0.0245(7) 0.0279(8) 0.0234(7) -0.0045(6) 0.0054(6) -0.0013(6)
C9 0.0248(7) 0.0359(9) 0.0245(8) -0.0007(7) 0.0013(6) 0.0053(6)
C10 0.0284(8) 0.0365(9) 0.0203(7) -0.0003(7) 0.0022(6) 0.0017(7)
C11 0.0238(7) 0.0259(8) 0.0234(7) -0.0027(6) 0.0035(6) -0.0012(6)
C12 0.0271(8) 0.0287(8) 0.0274(8) 0.0011(7) 0.0026(6) 0.0045(6)
C13 0.0335(8) 0.0322(8) 0.0213(7) 0.0029(7) 0.0043(6) 0.0040(6)
C14 0.0378(9) 0.0448(10) 0.0394(10) -0.0019(8) 0.0179(8) 0.0037(8)
O1 0.0226(5) 0.0360(6) 0.0244(5) -0.0002(5) 0.0041(4) 0.0047(4)
O2 0.0310(6) 0.0475(8) 0.0235(6) 0.0046(5) 0.0047(5) 0.0039(5)
O3 0.0280(6) 0.0380(6) 0.0228(5) 0.0003(5) 0.0070(4) 0.0074(5)

loop_
_atom_site_label
_atom_site_type_symbol
_atom_site_fract_x
_atom_site_fract_y
_atom_site_fract_z
_atom_site_U_iso_or_equiv
_atom_site_thermal_displace_type
_atom_site_occupancy
_atom_site_calc_flag
_atom_site_refinement_flags
_atom_site_disorder_group
C1 C 0.45597(9) 0.7567(2) 0.58337(8) 0.0254(3) Uani 1 d . .
H1 H 0.41106(9) 0.8198(2) 0.56221(8) 0.034 Uiso 1 calc R .
C2 C 0.45100(9) 0.7111(2) 0.64944(8) 0.0272(4) Uani 1 d . .
H2 H 0.49723(9) 0.6578(2) 0.67261(8) 0.036 Uiso 1 calc R .
C3 C 0.37803(9) 0.7387(2) 0.68821(8) 0.0260(3) Uani 1 d . .
C4 C 0.24165(9) 0.8560(2) 0.68676(8) 0.0292(4) Uani 1 d . .
H4A H 0.21452(9) 0.9675(2) 0.66885(8) 0.039 Uiso 1 calc R .
H4B H 0.25666(9) 0.8761(2) 0.73555(8) 0.039 Uiso 1 calc R .
C5 C 0.18107(9) 0.6988(2) 0.67985(8) 0.0272(4) Uani 1 d . .
C6 C 0.17757(9) 0.5623(2) 0.63357(8) 0.0292(4) Uani 1 d . .
H6 H 0.13759(9) 0.4723(2) 0.63913(8) 0.039 Uiso 1 calc R .
C7 C 0.22963(9) 0.5348(2) 0.57377(8) 0.0280(4) Uani 1 d . .
H7A H 0.19629(9) 0.4857(2) 0.53442(8) 0.037 Uiso 1 calc R .
H7B H 0.25282(9) 0.6522(2) 0.56042(8) 0.037 Uiso 1 calc R .
C8 C 0.35049(9) 0.3666(2) 0.54706(8) 0.0251(3) Uani 1 d . .
C9 C 0.34345(9) 0.4235(2) 0.47836(8) 0.0284(4) Uani 1 d . .
H9 H 0.29733(9) 0.4897(2) 0.46116(8) 0.038 Uiso 1 calc R .
C10 C 0.40574(9) 0.3807(2) 0.43562(8) 0.0284(4) Uani 1 d . .
H10 H 0.40067(9) 0.4192(2) 0.38970(8) 0.038 Uiso 1 calc R .
C11 C 0.47565(9) 0.2816(2) 0.45955(8) 0.0243(3) Uani 1 d . .
C12 C 0.48020(10) 0.2234(2) 0.52843(8) 0.0277(4) Uani 1 d . .
H12 H 0.52588(10) 0.1558(2) 0.54565(8) 0.037 Uiso 1 calc R .
C13 C 0.41896(10) 0.2635(2) 0.57138(8) 0.0289(4) Uani 1 d . .
H13 H 0.42323(10) 0.2216(2) 0.61689(8) 0.038 Uiso 1 calc R .
C14 C 0.11940(11) 0.7086(3) 0.73404(9) 0.0400(4) Uani 1 d . .
H14A H 0.0905(6) 0.8245(8) 0.7302(5) 0.060 Uiso 1 calc R .
H14B H 0.14765(14) 0.6989(19) 0.77914(10) 0.060 Uiso 1 calc R .
H14C H 0.0807(5) 0.6085(11) 0.7274(4) 0.060 Uiso 1 calc R .
O1 O 0.31628(6) 0.8294(2) 0.65170(5) 0.0276(3) Uani 1 d . .
O2 O 0.37231(7) 0.6860(2) 0.74696(5) 0.0339(3) Uani 1 d . .
O3 O 0.29494(6) 0.4067(2) 0.59444(5) 0.0293(3) Uani 1 d . .

loop_
_geom_bond_atom_site_label_1
_geom_bond_atom_site_label_2
_geom_bond_distance
_geom_bond_site_symmetry_2
_geom_bond_publ_flag
C1 C2 1.330(2) . ?
C1 C11 1.461(2) 5_666 ?
C2 C3 1.461(2) . ?
C3 O2 1.210(2) . ?
C3 O1 1.354(2) . ?
C4 O1 1.444(2) . ?
C4 C5 1.501(2) . ?
C5 C6 1.331(2) . ?
C5 C14 1.503(2) . ?
C6 C7 1.496(2) . ?
C7 O3 1.442(2) . ?
C8 O3 1.363(2) . ?
C8 C9 1.390(2) . ?
C8 C13 1.392(2) . ?
C9 C10 1.387(2) . ?
C10 C11 1.393(2) . ?
C11 C12 1.396(2) . ?
C11 C1 1.461(2) 5_666 ?
C12 C13 1.372(2) . ?
